data_7003099
loop_
_publ_author_name
'Agust\'i, Gloria'
'Thompson, Amber L.'
'Gaspar, Ana B.'
'Mu\~noz, M. Carmen'
'Goeta, Andr\'es E.'
'Rodr\'iguez-Velamaz\'an, Jos\'e Alberto'
'Castro, Miguel'
'Burriel, Ram\'on'
'Real, Jos\'e Antonio'

_publ_section_title
;
 Thermal, pressure and light induced spin transition in the
 two-dimensional coordination polymer {Fe(pmd)2[Cu(CN)2]2}
;
_journal_issue 5
_journal_name_full 'Dalton Transactions'
_journal_page_first 642
_journal_page_last 649
_journal_paper_doi 10.1039/b711834a
_journal_year 2008
_chemical_formula_moiety 'C12 H8 Cu2 Fe N8'
_chemical_formula_sum 'C12 H8 Cu2 Fe N8'
_chemical_formula_weight 447.19
_chemical_melting_point ?
_chemical_name_common Fe(Pmd)2(Cu(CN)2)2
_chemical_name_systematic
;
Fe(Pmd)2[Cu(CN)2]2
;
_space_group_IT_number 2
_symmetry_cell_setting triclinic
_symmetry_space_group_name_Hall '-P 1'
_symmetry_space_group_name_H-M 'P -1'
_atom_sites_solution_hydrogens geom
_atom_sites_solution_primary direct
_atom_sites_solution_secondary difmap
_audit_creation_method SHELXL-97
_cell_angle_alpha 110.102(3)
_cell_angle_beta 108.500(4)
_cell_angle_gamma 99.272(4)
_cell_formula_units_Z 1
_cell_length_a 6.7584(12)
_cell_length_b 8.0796(15)
_cell_length_c 7.9862(15)
_cell_measurement_reflns_used 1189
_cell_measurement_temperature 180(2)
_cell_measurement_theta_max 51.859
_cell_measurement_theta_min 5.933
_cell_volume 370.06(12)
_computing_cell_refinement 'SMART-NT V6.1 (Bruker, 2000)'
_computing_data_collection 'SMART-NT V6.1 (Bruker, 2000)'
_computing_data_reduction 'SMART-NT V6.1 (Bruker, 2000)'
_computing_molecular_graphics 'Bruker SHELXTL'
_computing_publication_material 'Bruker SHELXTL'
_computing_structure_refinement 'SHELXL-97 (Sheldrick, 1997)'
_computing_structure_solution 'SHELXS-97 (Sheldrick, 1997)'
_diffrn_ambient_temperature 180(2)
_diffrn_detector_area_resol_mean 8
_diffrn_measured_fraction_theta_full 0.976
_diffrn_measured_fraction_theta_max 0.976
_diffrn_measurement_device_type 'Bruker ProteumM with Bede Microsource'
_diffrn_measurement_method \w-scans
_diffrn_radiation_monochromator graphite
_diffrn_radiation_source 'micro-focus X-ray source'
_diffrn_radiation_type MoK\a
_diffrn_radiation_wavelength 0.71073
_diffrn_reflns_av_R_equivalents 0.0524
_diffrn_reflns_av_sigmaI/netI 0.0804
_diffrn_reflns_limit_h_max 8
_diffrn_reflns_limit_h_min -9
_diffrn_reflns_limit_k_max 11
_diffrn_reflns_limit_k_min -11
_diffrn_reflns_limit_l_max 10
_diffrn_reflns_limit_l_min -10
_diffrn_reflns_number 3927
_diffrn_reflns_theta_full 29.12
_diffrn_reflns_theta_max 29.12
_diffrn_reflns_theta_min 2.82
_exptl_absorpt_coefficient_mu 3.824
_exptl_absorpt_correction_T_max 0.8939
_exptl_absorpt_correction_T_min 0.8030
_exptl_absorpt_correction_type multi-scan
_exptl_absorpt_process_details 'SADABS (G.M.Sheldrick, 1998)'
_exptl_crystal_colour clear_intense_yellow
_exptl_crystal_density_diffrn 2.007
_exptl_crystal_density_meas ?
_exptl_crystal_density_method .
_exptl_crystal_description block
_exptl_crystal_F_000 220
_exptl_crystal_size_max 0.06
_exptl_crystal_size_mid 0.05
_exptl_crystal_size_min 0.03
_refine_diff_density_max 0.654
_refine_diff_density_min -0.470
_refine_diff_density_rms 0.127
_refine_ls_extinction_method none
_refine_ls_goodness_of_fit_ref 0.964
_refine_ls_hydrogen_treatment constr
_refine_ls_matrix_type full
_refine_ls_number_parameters 106
_refine_ls_number_reflns 1939
_refine_ls_number_restraints 0
_refine_ls_restrained_S_all 0.964
_refine_ls_R_factor_all 0.0625
_refine_ls_R_factor_gt 0.0401
_refine_ls_shift/su_max 0.000
_refine_ls_shift/su_mean 0.000
_refine_ls_structure_factor_coef Fsqd
_refine_ls_weighting_details 'calc w=1/[\s^2^(Fo^2^)+(0.0262P)^2^+0.0000P] where P=(Fo^2^+2Fc^2^)/3'
_refine_ls_weighting_scheme calc
_refine_ls_wR_factor_gt 0.0786
_refine_ls_wR_factor_ref 0.0829
_reflns_number_gt 1395
_reflns_number_total 1939
_reflns_threshold_expression >2sigma(I)
_cod_data_source_file b711834a.txt
_cod_data_source_block 180k
_cod_depositor_comments
;
The following automatic conversions were performed:
'_symmetry_cell_setting' value 'Triclinic' changed to 'triclinic'
according to '/home/saulius/struct/CIF-dictionaries/cif_core.dic'
dictionary named 'cif_core.dic' version 2.4.1 from 2010-06-29.

Automatic conversion script
Id: cif_fix_enum 1527 2010-12-29 10:47:43Z saulius 

The following automatic conversions were performed:

'_chemical_melting_point' value 'not measured' was changed to '?' -
the value is undefined or not given.

Automatic conversion script
Id: cif_fix_values 1646 2011-03-28 12:23:43Z adriana 
;
_cod_original_sg_symbol_H-M P-1
_cod_database_code 7003099

loop_
_symmetry_equiv_pos_as_xyz
'x, y, z'
'-x, -y, -z'

loop_
_atom_site_label
_atom_site_type_symbol
_atom_site_fract_x
_atom_site_fract_y
_atom_site_fract_z
_atom_site_U_iso_or_equiv
_atom_site_adp_type
_atom_site_occupancy
_atom_site_symmetry_multiplicity
_atom_site_calc_flag
_atom_site_refinement_flags
_atom_site_disorder_assembly
_atom_site_disorder_group
Fe1 Fe 0.0000 1.0000 1.0000 0.01539(18) Uani 1 2 d S . .
Cu1 Cu -0.48379(8) 0.62957(6) 0.15219(7) 0.01935(15) Uani 1 1 d . . .
N1 N 0.2414(5) 0.8921(4) 1.1278(5) 0.0228(7) Uani 1 1 d . . .
C1 C 0.3544(6) 0.8068(5) 1.1557(5) 0.0201(8) Uani 1 1 d . . .
N2 N 0.2504(5) 1.2458(5) 1.0786(5) 0.0225(7) Uani 1 1 d . . .
C2 C 0.3588(6) 1.3736(5) 1.0895(6) 0.0213(8) Uani 1 1 d . . .
N3 N 0.0257(5) 0.8621(4) 0.7128(5) 0.0192(7) Uani 1 1 d . . .
C3 C 0.1992(7) 0.8120(6) 0.6909(6) 0.0267(9) Uani 1 1 d . . .
H3 H 0.3300 0.8469 0.8025 0.032 Uiso 1 1 calc R . .
C4 C 0.1900(7) 0.7105(6) 0.5084(6) 0.0301(10) Uani 1 1 d . . .
H4 H 0.3130 0.6760 0.4924 0.036 Uiso 1 1 calc R . .
N4 N -0.1761(5) 0.7120(4) 0.3706(4) 0.0189(7) Uani 1 1 d . . .
C5 C -0.0029(6) 0.6608(6) 0.3503(6) 0.0256(9) Uani 1 1 d . . .
H5 H -0.0137 0.5884 0.2237 0.031 Uiso 1 1 calc R . .
C6 C -0.1516(6) 0.8110(5) 0.5512(6) 0.0223(8) Uani 1 1 d . . .
H6 H -0.2730 0.8492 0.5665 0.027 Uiso 1 1 calc R . .

loop_
_atom_site_aniso_label
_atom_site_aniso_U_11
_atom_site_aniso_U_22
_atom_site_aniso_U_33
_atom_site_aniso_U_23
_atom_site_aniso_U_13
_atom_site_aniso_U_12
Fe1 0.0140(4) 0.0154(4) 0.0157(4) 0.0067(3) 0.0051(3) 0.0032(3)
Cu1 0.0190(3) 0.0171(2) 0.0190(3) 0.00554(18) 0.0064(2) 0.00504(18)
N1 0.0238(18) 0.0223(17) 0.0221(18) 0.0093(14) 0.0094(15) 0.0065(14)
C1 0.021(2) 0.0232(19) 0.0152(19) 0.0077(15) 0.0091(16) 0.0017(16)
N2 0.0215(18) 0.0264(17) 0.0203(17) 0.0103(13) 0.0091(15) 0.0068(14)
C2 0.018(2) 0.0204(19) 0.020(2) 0.0060(15) 0.0029(16) 0.0072(16)
N3 0.0164(16) 0.0207(16) 0.0179(16) 0.0063(13) 0.0072(13) 0.0025(12)
C3 0.022(2) 0.033(2) 0.028(2) 0.0144(18) 0.0124(19) 0.0060(17)
C4 0.020(2) 0.045(3) 0.028(2) 0.015(2) 0.0126(19) 0.0122(19)
N4 0.0165(16) 0.0188(15) 0.0179(17) 0.0070(13) 0.0047(13) 0.0029(12)
C5 0.021(2) 0.030(2) 0.021(2) 0.0066(17) 0.0100(17) 0.0044(16)
C6 0.022(2) 0.0228(19) 0.021(2) 0.0093(16) 0.0072(17) 0.0083(16)

loop_
_atom_type_symbol
_atom_type_description
_atom_type_scat_dispersion_real
_atom_type_scat_dispersion_imag
_atom_type_scat_source
C C 0.0033 0.0016 'International Tables Vol C Tables 4.2.6.8 and 6.1.1.4'
H H 0.0000 0.0000 'International Tables Vol C Tables 4.2.6.8 and 6.1.1.4'
N N 0.0061 0.0033 'International Tables Vol C Tables 4.2.6.8 and 6.1.1.4'
Fe Fe 0.3463 0.8444 'International Tables Vol C Tables 4.2.6.8 and 6.1.1.4'
Cu Cu 0.3201 1.2651 'International Tables Vol C Tables 4.2.6.8 and 6.1.1.4'

loop_
_geom_angle_atom_site_label_1
_geom_angle_atom_site_label_2
_geom_angle_atom_site_label_3
_geom_angle
_geom_angle_site_symmetry_1
_geom_angle_site_symmetry_3
_geom_angle_publ_flag
N1 Fe1 N1 180.000(1) . 2_577 ?
N1 Fe1 N2 89.94(12) . . ?
N1 Fe1 N2 90.06(12) 2_577 . ?
N1 Fe1 N2 90.06(12) . 2_577 ?
N1 Fe1 N2 89.94(12) 2_577 2_577 ?
N2 Fe1 N2 180.000(1) . 2_577 ?
N1 Fe1 N3 89.20(12) . . ?
N1 Fe1 N3 90.80(12) 2_577 . ?
N2 Fe1 N3 91.28(12) . . ?
N2 Fe1 N3 88.72(12) 2_577 . ?
N1 Fe1 N3 90.80(12) . 2_577 ?
N1 Fe1 N3 89.20(12) 2_577 2_577 ?
N2 Fe1 N3 88.72(12) . 2_577 ?
N2 Fe1 N3 91.28(12) 2_577 2_577 ?
N3 Fe1 N3 180.000(1) . 2_577 ?
C1 Cu1 C2 118.61(16) 1_454 1_444 ?
C1 Cu1 N4 118.59(14) 1_454 . ?
C2 Cu1 N4 109.80(14) 1_444 . ?
C1 Cu1 C2 102.00(14) 1_454 2_576 ?
C2 Cu1 C2 108.94(13) 1_444 2_576 ?
N4 Cu1 C2 95.32(13) . 2_576 ?
C1 Cu1 Cu1 124.59(12) 1_454 2_465 ?
C2 Cu1 Cu1 61.11(12) 1_444 2_465 ?
N4 Cu1 Cu1 110.56(9) . 2_465 ?
C2 Cu1 Cu1 47.82(9) 2_576 2_465 ?
C1 N1 Fe1 165.1(3) . . ?
N1 C1 Cu1 169.2(3) . 1_656 ?
C2 N2 Fe1 167.8(3) . . ?
N2 C2 Cu1 165.7(4) . 1_666 ?
N2 C2 Cu1 122.2(3) . 2_576 ?
Cu1 C2 Cu1 71.06(13) 1_666 2_576 ?
C6 N3 C3 116.7(3) . . ?
C6 N3 Fe1 117.6(2) . . ?
C3 N3 Fe1 125.4(3) . . ?
N3 C3 C4 120.9(4) . . ?
N3 C3 H3 119.6 . . ?
C4 C3 H3 119.6 . . ?
C5 C4 C3 117.9(4) . . ?
C5 C4 H4 121.0 . . ?
C3 C4 H4 121.0 . . ?
C6 N4 C5 116.3(3) . . ?
C6 N4 Cu1 117.3(3) . . ?
C5 N4 Cu1 126.1(3) . . ?
N4 C5 C4 121.6(4) . . ?
N4 C5 H5 119.2 . . ?
C4 C5 H5 119.2 . . ?
N4 C6 N3 126.5(4) . . ?
N4 C6 H6 116.7 . . ?
N3 C6 H6 116.7 . . ?

loop_
_geom_bond_atom_site_label_1
_geom_bond_atom_site_label_2
_geom_bond_distance
_geom_bond_site_symmetry_2
_geom_bond_publ_flag
Fe1 N1 2.116(3) . ?
Fe1 N1 2.116(3) 2_577 ?
Fe1 N2 2.142(3) . ?
Fe1 N2 2.142(3) 2_577 ?
Fe1 N3 2.256(3) . ?
Fe1 N3 2.256(3) 2_577 ?
Cu1 C1 1.935(4) 1_454 ?
Cu1 C2 1.975(4) 1_444 ?
Cu1 N4 2.065(3) . ?
Cu1 C2 2.334(4) 2_576 ?
Cu1 Cu1 2.5211(10) 2_465 ?
N1 C1 1.129(5) . ?
C1 Cu1 1.935(4) 1_656 ?
N2 C2 1.124(5) . ?
C2 Cu1 1.975(4) 1_666 ?
C2 Cu1 2.334(4) 2_576 ?
N3 C6 1.328(5) . ?
N3 C3 1.343(5) . ?
C3 C4 1.380(6) . ?
C3 H3 0.9500 . ?
C4 C5 1.376(6) . ?
C4 H4 0.9500 . ?
N4 C6 1.327(5) . ?
N4 C5 1.341(5) . ?
C5 H5 0.9500 . ?
C6 H6 0.9500 . ?

loop_
_geom_torsion_atom_site_label_1
_geom_torsion_atom_site_label_2
_geom_torsion_atom_site_label_3
_geom_torsion_atom_site_label_4
_geom_torsion
_geom_torsion_site_symmetry_1
_geom_torsion_site_symmetry_2
_geom_torsion_site_symmetry_3
_geom_torsion_site_symmetry_4
_geom_torsion_publ_flag
N1 Fe1 N1 C1 160(100) 2_577 . . . ?
N2 Fe1 N1 C1 -115.6(12) . . . . ?
N2 Fe1 N1 C1 64.4(12) 2_577 . . . ?
N3 Fe1 N1 C1 -24.3(12) . . . . ?
N3 Fe1 N1 C1 155.7(12) 2_577 . . . ?
Fe1 N1 C1 Cu1 -6(3) . . . 1_656 ?
N1 Fe1 N2 C2 143.7(16) . . . . ?
N1 Fe1 N2 C2 -36.3(16) 2_577 . . . ?
N2 Fe1 N2 C2 -71(100) 2_577 . . . ?
N3 Fe1 N2 C2 54.5(16) . . . . ?
N3 Fe1 N2 C2 -125.5(16) 2_577 . . . ?
Fe1 N2 C2 Cu1 100.9(19) . . . 1_666 ?
Fe1 N2 C2 Cu1 -55.3(17) . . . 2_576 ?
N1 Fe1 N3 C6 150.9(3) . . . . ?
N1 Fe1 N3 C6 -29.1(3) 2_577 . . . ?
N2 Fe1 N3 C6 -119.2(3) . . . . ?
N2 Fe1 N3 C6 60.8(3) 2_577 . . . ?
N3 Fe1 N3 C6 59(100) 2_577 . . . ?
N1 Fe1 N3 C3 -22.8(3) . . . . ?
N1 Fe1 N3 C3 157.2(3) 2_577 . . . ?
N2 Fe1 N3 C3 67.1(3) . . . . ?
N2 Fe1 N3 C3 -112.9(3) 2_577 . . . ?
N3 Fe1 N3 C3 -114(100) 2_577 . . . ?
C6 N3 C3 C4 -0.8(6) . . . . ?
Fe1 N3 C3 C4 172.9(3) . . . . ?
N3 C3 C4 C5 -0.7(6) . . . . ?
C1 Cu1 N4 C6 43.6(3) 1_454 . . . ?
C2 Cu1 N4 C6 -97.3(3) 1_444 . . . ?
C2 Cu1 N4 C6 150.4(3) 2_576 . . . ?
Cu1 Cu1 N4 C6 -162.9(2) 2_465 . . . ?
C1 Cu1 N4 C5 -143.1(3) 1_454 . . . ?
C2 Cu1 N4 C5 76.0(3) 1_444 . . . ?
C2 Cu1 N4 C5 -36.3(3) 2_576 . . . ?
Cu1 Cu1 N4 C5 10.4(3) 2_465 . . . ?
C6 N4 C5 C4 -0.8(6) . . . . ?
Cu1 N4 C5 C4 -174.1(3) . . . . ?
C3 C4 C5 N4 1.5(6) . . . . ?
C5 N4 C6 N3 -0.8(6) . . . . ?
Cu1 N4 C6 N3 173.1(3) . . . . ?
C3 N3 C6 N4 1.6(6) . . . . ?
Fe1 N3 C6 N4 -172.6(3) . . . . ?
